data_2002550
loop_
_publ_author_name
'Mueller, C'
'Mueller-Buschbaum, Hk'

_publ_section_title
;
Zur Kenntnis von Mg(2-x) Zn(x) Ga V3 O11 (x=0.3)
;
_journal_name_full 'Journal of Alloys Compd.'
_journal_page_first 163
_journal_page_last 168
_journal_paper_doi 10.1016/0925-8388(92)90563-O
_journal_volume 185
_journal_year 1992
_chemical_formula_structural 'Mg1.68 Zn0.32 Ga V3 O11'
_chemical_formula_sum 'Ga Mg1.68 O11 V3 Zn0.32'
_chemical_name_systematic
;
Magnesium zinc gallium vanadium oxide (1.7/0.3/1/3/11)
;
_space_group_IT_number 2
_symmetry_cell_setting triclinic
_symmetry_Int_Tables_number 2
_symmetry_space_group_name_Hall '-P 1'
_symmetry_space_group_name_H-M 'P -1'
_cell_angle_alpha 97.55(4)
_cell_angle_beta 102.75(4)
_cell_angle_gamma 101.51(3)
_cell_formula_units_Z 2
_cell_length_a 6.420(3)
_cell_length_b 6.801(3)
_cell_length_c 10.009(5)
_cell_volume 410.6
_refine_ls_R_factor_all 0.055
_cod_original_formula_sum 'Ga Mg1.68 O11 V3 Zn.32'
_cod_database_code 2002550

loop_
_symmetry_equiv_pos_as_xyz
x,y,z
-x,-y,-z

loop_
_atom_site_label
_atom_site_type_symbol
_atom_site_symmetry_multiplicity
_atom_site_Wyckoff_symbol
_atom_site_fract_x
_atom_site_fract_y
_atom_site_fract_z
_atom_site_occupancy
_atom_site_attached_hydrogens
_atom_site_calc_flag
Mg1 Mg2+ 2 i 0.7337(2) 0.9949(2) 0.7268(1) 0.5 0 d
Ga1 Ga3+ 2 i 0.7337(2) 0.9949(2) 0.7268(1) 0.5 0 d
Mg2 Mg2+ 2 i 0.8082(2) 0.3261(2) 0.9551(1) 0.5 0 d
Ga2 Ga3+ 2 i 0.8082(2) 0.3261(2) 0.9551(1) 0.5 0 d
Mg3 Mg2+ 2 i 0.3271(2) 0.6262(2) 0.6652(1) 0.68 0 d
Zn1 Zn2+ 2 i 0.3271(2) 0.6262(2) 0.6652(1) 0.32 0 d
V1 V5+ 2 i 0.1954(2) 0.0730(2) 0.6205(1) 1. 0 d
V2 V5+ 2 i 0.8280(2) 0.5116(2) 0.7068(1) 1. 0 d
V3 V5+ 2 i 0.2432(2) 0.1735(2) 0.9710(1) 1. 0 d
O1 O2- 2 i 0.7583(7) 0.2970(7) 0.7772(5) 1. 0 d
O2 O2- 2 i 0.3084(8) 0.3158(7) 0.6490(5) 1. 0 d
O3 O2- 2 i 0.3955(7) 0.9395(7) 0.6604(5) 1. 0 d
O4 O2- 2 i 0.6564(8) 0.6844(7) 0.7193(5) 1. 0 d
O5 O2- 2 i 0.8057(9) 0.4294(8) 0.5409(6) 1. 0 d
O6 O2- 2 i 0.7792(8) 0.0240(7) 0.9360(5) 1. 0 d
O7 O2- 2 i 0.8898(8) 0.3742(7) 0.2177(5) 1. 0 d
O8 O2- 2 i 0.1272(7) 0.3742(7) 0.0162(5) 1. 0 d
O9 O2- 2 i 0.1244(8) 0.0070(8) 0.4290(3) 1. 0 d
O10 O2- 2 i 0.5024(10) 0.2802(9) 0.9889(6) 1. 0 d
O11 O2- 2 i 0.1181(9) 0.0646(8) 0.7988(5) 1. 0 d

loop_
_atom_type_symbol
_atom_type_oxidation_number
Mg2+ 2.000
Ga3+ 3.000
Zn2+ 2.000
V5+ 5.000
O2- -2.000
